data_2218987
loop_
_publ_author_name
'Miklo\<s, Du\<san'
'Miklovi\<c, Jozef'
'Moncol, Jan'
'Seg\<la, Peter'
'Koman, Marian'

_publ_section_title
;
 Monoclinic polymorph of
 <i>trans</i>-tetraaquabis[(4-pyridylsulfanyl)acetato-<i>{\k</i>N}]cobalt(II)
;
_journal_coeditor_code EZ2135
_journal_issue 8
_journal_name_full 'Acta Crystallographica Section E'
_journal_page_first m1089
_journal_paper_doi 10.1107/S1600536808023593
_journal_volume 64
_journal_year 2008
_chemical_formula_iupac '[Co (C7 H6 N O2 S)2 (H2 O)4]'
_chemical_formula_moiety 'C14 H20 Co N2 O8 S2'
_chemical_formula_sum 'C14 H20 Co N2 O8 S2'
_chemical_formula_weight 467.37
_chemical_name_systematic
;
<i>trans</i>-tetraaquabis](4-pyridylsulfanyl)acetato-<i>\kN</i>]cobalt(II)
;
_space_group_IT_number 14
_symmetry_cell_setting monoclinic
_symmetry_space_group_name_Hall '-P 2ybc'
_symmetry_space_group_name_H-M 'P 1 21/c 1'
_atom_sites_solution_hydrogens geom
_atom_sites_solution_primary direct
_atom_sites_solution_secondary difmap
_audit_creation_method SHELXL-97
_cell_angle_alpha 90.00
_cell_angle_beta 106.78(3)
_cell_angle_gamma 90.00
_cell_formula_units_Z 2
_cell_length_a 12.1730(10)
_cell_length_b 10.4790(10)
_cell_length_c 7.523(2)
_cell_measurement_reflns_used 25
_cell_measurement_temperature 293(2)
_cell_measurement_theta_max 7.9
_cell_measurement_theta_min 1.7
_cell_volume 918.8(3)
_computing_cell_refinement XSCANS
_computing_data_collection 'XSCANS (Siemens, 1994)'
_computing_data_reduction XSCANS
_computing_molecular_graphics 'ORTEP-3 (Farrugia, 1997)'
_computing_publication_material 'enCIFer (Allen <i>et al.</i>,  2004)'
_computing_structure_refinement 'SHELXL97 (Sheldrick, 2008)'
_computing_structure_solution 'SHELXS97 (Sheldrick, 2008)'
_diffrn_ambient_temperature 293(2)
_diffrn_measured_fraction_theta_full 0.988
_diffrn_measured_fraction_theta_max 0.988
_diffrn_measurement_device_type 'Siemens P4 diffractometer'
_diffrn_measurement_method '2\q/\w scans'
_diffrn_radiation_monochromator graphite
_diffrn_radiation_source 'fine-focus sealed tube'
_diffrn_radiation_type MoK\a
_diffrn_radiation_wavelength 0.71073
_diffrn_reflns_av_R_equivalents 0.0240
_diffrn_reflns_av_sigmaI/netI 0.0363
_diffrn_reflns_limit_h_max 16
_diffrn_reflns_limit_h_min -17
_diffrn_reflns_limit_k_max 1
_diffrn_reflns_limit_k_min -14
_diffrn_reflns_limit_l_max 10
_diffrn_reflns_limit_l_min -1
_diffrn_reflns_number 3491
_diffrn_reflns_theta_full 30.00
_diffrn_reflns_theta_max 30.00
_diffrn_reflns_theta_min 1.75
_diffrn_standards_decay_% 2.0
_diffrn_standards_interval_count 97
_diffrn_standards_number 3
_exptl_absorpt_coefficient_mu 1.207
_exptl_absorpt_correction_T_max 0.684
_exptl_absorpt_correction_T_min 0.608
_exptl_absorpt_correction_type psi-scan
_exptl_absorpt_process_details '(XEMP; Siemens, 1994)'
_exptl_crystal_colour pink
_exptl_crystal_density_diffrn 1.689
_exptl_crystal_density_method 'not measured'
_exptl_crystal_description block
_exptl_crystal_F_000 482
_exptl_crystal_size_max 0.45
_exptl_crystal_size_mid 0.40
_exptl_crystal_size_min 0.30
_refine_diff_density_max 0.405
_refine_diff_density_min -0.371
_refine_ls_extinction_coef 0.073(6)
_refine_ls_extinction_expression Fc^*^=kFc[1+0.001xFc^2^\l^3^/sin(2\q)]^-1/4^
_refine_ls_extinction_method SHELXL
_refine_ls_goodness_of_fit_ref 1.370
_refine_ls_hydrogen_treatment constr
_refine_ls_matrix_type full
_refine_ls_number_parameters 125
_refine_ls_number_reflns 2651
_refine_ls_number_restraints 0
_refine_ls_restrained_S_all 1.370
_refine_ls_R_factor_all 0.0397
_refine_ls_R_factor_gt 0.0316
_refine_ls_shift/su_max 0.001
_refine_ls_shift/su_mean 0.000
_refine_ls_structure_factor_coef Fsqd
_refine_ls_weighting_details 'calc w=1/[\s^2^(Fo^2^)+(0.0291P)^2^+0.3487P] where P=(Fo^2^+2Fc^2^)/3'
_refine_ls_weighting_scheme calc
_refine_ls_wR_factor_gt 0.0765
_refine_ls_wR_factor_ref 0.1015
_reflns_number_gt 2283
_reflns_number_total 2651
_reflns_threshold_expression >2sigma(I)
_cod_data_source_file ez2135.cif
_cod_data_source_block I
_cod_original_sg_symbol_H-M 'P 21/c'
_cod_database_code 2218987
_cod_database_fobs_code 2218987

loop_
_symmetry_equiv_pos_as_xyz
'x, y, z'
'-x, y+1/2, -z+1/2'
'-x, -y, -z'
'x, -y-1/2, z-1/2'

loop_
_atom_site_type_symbol
_atom_site_label
_atom_site_fract_x
_atom_site_fract_y
_atom_site_fract_z
_atom_site_U_iso_or_equiv
_atom_site_adp_type
_atom_site_calc_flag
_atom_site_refinement_flags
_atom_site_occupancy
Co Co1 0.5000 0.5000 0.0000 0.01988(13) Uani d S 1
S S1 1.03489(4) 0.69603(5) 0.41990(8) 0.03026(16) Uani d . 1
O O1 1.27843(14) 0.69566(16) 0.5784(2) 0.0379(4) Uani d . 1
O O2 1.32163(14) 0.52026(19) 0.4432(3) 0.0413(4) Uani d . 1
O O1W 0.56051(12) 0.31434(14) 0.0783(2) 0.0303(3) Uani d . 1
H H1W 0.5952 0.2790 0.0135 0.046 Uiso d R 1
H H2W 0.5996 0.3114 0.1871 0.046 Uiso d R 1
O O2W 0.48936(14) 0.5278(2) 0.2660(2) 0.0386(4) Uani d . 1
H H3W 0.5470 0.5169 0.3536 0.058 Uiso d R 1
H H4W 0.4300 0.5267 0.2967 0.058 Uiso d R 1
N N1 0.67362(13) 0.57244(16) 0.0968(2) 0.0246(3) Uani d . 1
C C1 1.25327(16) 0.6025(2) 0.4709(3) 0.0294(4) Uani d . 1
C C2 1.12871(16) 0.5827(2) 0.3577(3) 0.0296(4) Uani d . 1
H H2A 1.1051 0.4969 0.3782 0.036 Uiso calc R 1
H H2B 1.1223 0.5915 0.2267 0.036 Uiso calc R 1
C C3 0.76428(16) 0.50244(19) 0.0894(3) 0.0249(4) Uani d . 1
H H3 0.7508 0.4274 0.0205 0.030 Uiso calc R 1
C C4 0.87692(16) 0.5353(2) 0.1785(3) 0.0257(4) Uani d . 1
H H4 0.9369 0.4834 0.1686 0.031 Uiso calc R 1
C C5 0.89935(15) 0.64675(19) 0.2828(3) 0.0228(4) Uani d . 1
C C6 0.80572(17) 0.7236(2) 0.2835(3) 0.0305(4) Uani d . 1
H H6 0.8171 0.8014 0.3458 0.037 Uiso calc R 1
C C7 0.69607(17) 0.6831(2) 0.1909(3) 0.0314(5) Uani d . 1
H H7 0.6346 0.7350 0.1938 0.038 Uiso calc R 1

loop_
_atom_site_aniso_label
_atom_site_aniso_U_11
_atom_site_aniso_U_22
_atom_site_aniso_U_33
_atom_site_aniso_U_12
_atom_site_aniso_U_13
_atom_site_aniso_U_23
Co1 0.01396(18) 0.0244(2) 0.02025(19) 0.00132(12) 0.00333(12) -0.00054(13)
S1 0.0187(2) 0.0350(3) 0.0329(3) -0.00349(18) 0.00085(18) -0.0080(2)
O1 0.0261(7) 0.0401(9) 0.0392(9) -0.0061(7) -0.0036(6) 0.0038(7)
O2 0.0210(7) 0.0621(12) 0.0403(9) 0.0061(7) 0.0078(6) 0.0027(8)
O1W 0.0248(7) 0.0294(7) 0.0337(8) 0.0049(6) 0.0034(6) 0.0022(6)
O2W 0.0234(7) 0.0702(12) 0.0225(7) 0.0067(7) 0.0068(6) -0.0021(7)
N1 0.0169(7) 0.0273(8) 0.0281(8) 0.0001(6) 0.0041(6) -0.0015(6)
C1 0.0168(8) 0.0434(12) 0.0263(9) -0.0039(8) 0.0034(7) 0.0109(9)
C2 0.0172(8) 0.0392(11) 0.0297(10) 0.0010(7) 0.0026(7) -0.0015(8)
C3 0.0189(8) 0.0261(9) 0.0287(9) -0.0022(7) 0.0049(7) -0.0042(8)
C4 0.0169(8) 0.0272(9) 0.0317(10) 0.0009(7) 0.0050(7) -0.0023(8)
C5 0.0173(8) 0.0266(9) 0.0230(8) -0.0013(6) 0.0033(6) 0.0005(7)
C6 0.0226(9) 0.0286(10) 0.0382(11) -0.0003(7) 0.0053(8) -0.0108(8)
C7 0.0197(9) 0.0307(10) 0.0416(12) 0.0037(7) 0.0053(8) -0.0067(9)

loop_
_atom_type_symbol
_atom_type_description
_atom_type_scat_dispersion_real
_atom_type_scat_dispersion_imag
_atom_type_scat_source
C C 0.0033 0.0016 'International Tables Vol C Tables 4.2.6.8 and 6.1.1.4'
H H 0.0000 0.0000 'International Tables Vol C Tables 4.2.6.8 and 6.1.1.4'
N N 0.0061 0.0033 'International Tables Vol C Tables 4.2.6.8 and 6.1.1.4'
O O 0.0106 0.0060 'International Tables Vol C Tables 4.2.6.8 and 6.1.1.4'
Co Co 0.3494 0.9721 'International Tables Vol C Tables 4.2.6.8 and 6.1.1.4'
S S 0.1246 0.1234 'International Tables Vol C Tables 4.2.6.8 and 6.1.1.4'

loop_
_geom_angle_atom_site_label_1
_geom_angle_atom_site_label_2
_geom_angle_atom_site_label_3
_geom_angle_site_symmetry_1
_geom_angle_site_symmetry_3
_geom_angle
O2W Co1 O2W 3_665 . 180.0
O2W Co1 O1W 3_665 3_665 88.52(7)
O2W Co1 O1W . 3_665 91.48(7)
O2W Co1 O1W 3_665 . 91.48(7)
O2W Co1 O1W . . 88.52(7)
O1W Co1 O1W 3_665 . 180.0
O2W Co1 N1 3_665 3_665 87.28(7)
O2W Co1 N1 . 3_665 92.72(7)
O1W Co1 N1 3_665 3_665 90.07(6)
O1W Co1 N1 . 3_665 89.93(6)
O2W Co1 N1 3_665 . 92.72(7)
O2W Co1 N1 . . 87.28(7)
O1W Co1 N1 3_665 . 89.93(6)
O1W Co1 N1 . . 90.07(6)
N1 Co1 N1 3_665 . 180.0
C5 S1 C2 . . 102.29(10)
Co1 O1W H1W . . 116.8
Co1 O1W H2W . . 111.7
H1W O1W H2W . . 109.0
Co1 O2W H3W . . 118.7
Co1 O2W H4W . . 125.3
H3W O2W H4W . . 113.0
C3 N1 C7 . . 116.71(16)
C3 N1 Co1 . . 122.00(13)
C7 N1 Co1 . . 120.65(13)
O1 C1 O2 . . 126.42(19)
O1 C1 C2 . . 119.1(2)
O2 C1 C2 . . 114.4(2)
C1 C2 S1 . . 111.63(16)
C1 C2 H2A . . 109.3
S1 C2 H2A . . 109.3
C1 C2 H2B . . 109.3
S1 C2 H2B . . 109.3
H2A C2 H2B . . 108.0
N1 C3 C4 . . 123.78(18)
N1 C3 H3 . . 118.1
C4 C3 H3 . . 118.1
C3 C4 C5 . . 119.23(18)
C3 C4 H4 . . 120.4
C5 C4 H4 . . 120.4
C4 C5 C6 . . 117.35(17)
C4 C5 S1 . . 125.34(15)
C6 C5 S1 . . 117.27(15)
C7 C6 C5 . . 119.40(19)
C7 C6 H6 . . 120.3
C5 C6 H6 . . 120.3
N1 C7 C6 . . 123.38(18)
N1 C7 H7 . . 118.3
C6 C7 H7 . . 118.3

loop_
_geom_bond_atom_site_label_1
_geom_bond_atom_site_label_2
_geom_bond_site_symmetry_2
_geom_bond_distance
Co1 O2W 3_665 2.0632(16)
Co1 O2W . 2.0632(16)
Co1 O1W 3_665 2.1034(15)
Co1 O1W . 2.1034(15)
Co1 N1 3_665 2.1644(16)
Co1 N1 . 2.1644(16)
S1 C5 . 1.7523(19)
S1 C2 . 1.800(2)
O1 C1 . 1.248(3)
O2 C1 . 1.257(3)
O1W H1W . 0.8200
O1W H2W . 0.8200
O2W H3W . 0.8200
O2W H4W . 0.8200
N1 C3 . 1.340(2)
N1 C7 . 1.345(3)
C1 C2 . 1.524(3)
C2 H2A . 0.9700
C2 H2B . 0.9700
C3 C4 . 1.385(3)
C3 H3 . 0.9300
C4 C5 . 1.389(3)
C4 H4 . 0.9300
C5 C6 . 1.397(3)
C6 C7 . 1.382(3)
C6 H6 . 0.9300
C7 H7 . 0.9300

loop_
_geom_hbond_atom_site_label_D
_geom_hbond_atom_site_label_H
_geom_hbond_atom_site_label_A
_geom_hbond_site_symmetry_A
_geom_hbond_distance_DH
_geom_hbond_distance_HA
_geom_hbond_distance_DA
_geom_hbond_angle_DHA
O1W H1W O1 2_745 0.82 2.05 2.849(2) 163.1
O1W H2W O1 3_766 0.82 1.95 2.757(2) 167.1
O2W H3W O2 3_766 0.82 1.91 2.725(2) 176.2
O2W H4W O2 1_455 0.82 1.95 2.743(2) 162.8

loop_
_geom_torsion_atom_site_label_1
_geom_torsion_atom_site_label_2
_geom_torsion_atom_site_label_3
_geom_torsion_atom_site_label_4
_geom_torsion_site_symmetry_1
_geom_torsion
O2W Co1 N1 C3 3_665 -59.79(17)
O2W Co1 N1 C3 . 120.21(17)
O1W Co1 N1 C3 3_665 -148.31(17)
O1W Co1 N1 C3 . 31.69(17)
O2W Co1 N1 C7 3_665 129.63(17)
O2W Co1 N1 C7 . -50.37(17)
O1W Co1 N1 C7 3_665 41.12(17)
O1W Co1 N1 C7 . -138.88(17)
O1 C1 C2 S1 . -5.4(3)
O2 C1 C2 S1 . 175.01(16)
C5 S1 C2 C1 . -176.55(15)
C7 N1 C3 C4 . 2.8(3)
Co1 N1 C3 C4 . -168.13(16)
N1 C3 C4 C5 . 0.2(3)
C3 C4 C5 C6 . -3.3(3)
C3 C4 C5 S1 . 174.30(16)
C2 S1 C5 C4 . 8.6(2)
C2 S1 C5 C6 . -173.75(17)
C4 C5 C6 C7 . 3.5(3)
S1 C5 C6 C7 . -174.29(18)
C3 N1 C7 C6 . -2.6(3)
Co1 N1 C7 C6 . 168.50(19)
C5 C6 C7 N1 . -0.6(4)
